data_7017810
loop_
_publ_author_name
'Chen, Mao-Long'
'Gao, Song'
'Zhou, Zhao-Hui'

_publ_section_title
;
 Isolations and characterization of highly water-soluble dimeric
 lanthanide citrate and malate with ethylenediaminetetraacetate.
;
_journal_issue 4
_journal_name_full 'Dalton transactions (Cambridge, England : 2003)'
_journal_page_first 1202
_journal_page_last 1209
_journal_paper_doi 10.1039/c1dt11466b
_journal_volume 41
_journal_year 2012
_chemical_formula_sum 'C28 H60 Ce2 K6 N4 O40'
_chemical_formula_weight 1607.64
_chemical_name_common 'Potassium ethylenediaminietetraacetato cerium malate'
_chemical_name_systematic
;
?
;
_space_group_IT_number 2
_symmetry_cell_setting triclinic
_symmetry_space_group_name_Hall '-P 1'
_symmetry_space_group_name_H-M 'P -1'
_atom_sites_solution_hydrogens geom
_atom_sites_solution_primary direct
_atom_sites_solution_secondary difmap
_audit_creation_method SHELXL-97
_cell_angle_alpha 72.303(3)
_cell_angle_beta 72.095(3)
_cell_angle_gamma 88.588(2)
_cell_formula_units_Z 1
_cell_length_a 9.8381(3)
_cell_length_b 11.2618(4)
_cell_length_c 13.7843(5)
_cell_measurement_temperature 446(2)
_cell_volume 1380.49(9)
_computing_structure_refinement 'SHELXL-97 (Sheldrick, 1997)'
_computing_structure_solution 'SHELXS-97 (Sheldrick, 1990)'
_diffrn_ambient_temperature 446(2)
_diffrn_measured_fraction_theta_full 0.997
_diffrn_measured_fraction_theta_max 0.997
_diffrn_measurement_device_type 'Oxford CCD diffractometer'
_diffrn_radiation_monochromator graphite
_diffrn_radiation_source 'fine-focus sealed tube'
_diffrn_radiation_type MoK\a
_diffrn_radiation_wavelength 0.71073
_diffrn_reflns_av_R_equivalents 0.0498
_diffrn_reflns_av_sigmaI/netI 0.0315
_diffrn_reflns_limit_h_max 12
_diffrn_reflns_limit_h_min -12
_diffrn_reflns_limit_k_max 13
_diffrn_reflns_limit_k_min -13
_diffrn_reflns_limit_l_max 16
_diffrn_reflns_limit_l_min -16
_diffrn_reflns_number 24860
_diffrn_reflns_theta_full 26.00
_diffrn_reflns_theta_max 26.00
_diffrn_reflns_theta_min 2.74
_exptl_absorpt_coefficient_mu 2.190
_exptl_absorpt_correction_T_max 0.7347
_exptl_absorpt_correction_T_min 0.5144
_exptl_absorpt_correction_type multi-scan
_exptl_absorpt_process_details
;
CrysAlisPro, Oxford Diffraction Ltd.,
Version 1.171.33.52 (release 06-11-2009 CrysAlis171 .NET)
(compiled Nov 6 2009,16:24:50)
Empirical absorption correction using spherical harmonics,
implemented in SCALE3 ABSPACK scaling algorithm.
;
_exptl_crystal_density_diffrn 1.934
_exptl_crystal_density_method 'not measured'
_exptl_crystal_F_000 806
_exptl_crystal_size_max 0.35
_exptl_crystal_size_mid 0.25
_exptl_crystal_size_min 0.15
_refine_diff_density_max 3.553
_refine_diff_density_min -2.309
_refine_diff_density_rms 0.279
_refine_ls_extinction_method none
_refine_ls_goodness_of_fit_ref 1.095
_refine_ls_hydrogen_treatment mixed
_refine_ls_matrix_type full
_refine_ls_number_parameters 406
_refine_ls_number_reflns 5401
_refine_ls_number_restraints 22
_refine_ls_restrained_S_all 1.093
_refine_ls_R_factor_all 0.0485
_refine_ls_R_factor_gt 0.0454
_refine_ls_shift/su_max 0.001
_refine_ls_shift/su_mean 0.000
_refine_ls_structure_factor_coef Fsqd
_refine_ls_weighting_details 'calc w=1/[\s^2^(Fo^2^)+(0.1184P)^2^+0.0000P] where P=(Fo^2^+2Fc^2^)/3'
_refine_ls_weighting_scheme calc
_refine_ls_wR_factor_gt 0.1459
_refine_ls_wR_factor_ref 0.1476
_reflns_number_gt 4964
_reflns_number_total 5401
_reflns_threshold_expression >2sigma(I)
_cod_data_source_file c1dt11466b.txt
_cod_data_source_block sad5
_cod_depositor_comments
;
The following automatic conversions were performed:

'_symmetry_cell_setting' value 'Triclinic' changed to 'triclinic'
according to /home/saulius/struct/CIF-dictionaries/cif_core.dic
dictionary named 'cif_core.dic' version 2.4.1 from 2010-06-29.

Automatic conversion script
Id: cif_fix_values 1715 2011-07-08 13:25:40Z adriana 
;
_cod_original_cell_volume 1380.49(8)
_cod_original_sg_symbol_H-M P-1
_cod_database_code 7017810

loop_
_symmetry_equiv_pos_as_xyz
'x, y, z'
'-x, -y, -z'

loop_
_atom_site_label
_atom_site_type_symbol
_atom_site_fract_x
_atom_site_fract_y
_atom_site_fract_z
_atom_site_U_iso_or_equiv
_atom_site_adp_type
_atom_site_occupancy
_atom_site_symmetry_multiplicity
_atom_site_calc_flag
_atom_site_refinement_flags
Ce1 Ce 0.63978(2) 0.75111(2) -0.21952(2) 0.01156(14) Uani 1 1 d .
C1 C 0.8254(6) 0.4982(5) -0.0988(4) 0.0200(11) Uani 1 1 d .
H1A H 0.9270 0.5127 -0.1417 0.024 Uiso 1 1 calc R
C2 C 0.7944(5) 0.5858(5) -0.0313(4) 0.0180(10) Uani 1 1 d .
C3 C 0.7967(5) 0.3608(5) -0.0317(4) 0.0162(10) Uani 1 1 d .
H3A H 0.8607 0.3415 0.0114 0.019 Uiso 1 1 calc R
H3B H 0.8192 0.3103 -0.0796 0.019 Uiso 1 1 calc R
C4 C 0.6421(5) 0.3239(5) 0.0430(4) 0.0146(10) Uani 1 1 d .
C7 C 0.8896(5) 0.7085(5) -0.4412(4) 0.0153(10) Uani 1 1 d .
H7A H 0.9543 0.7307 -0.5142 0.018 Uiso 1 1 calc R
H7B H 0.8568 0.6210 -0.4193 0.018 Uiso 1 1 calc R
C8 C 0.9703(5) 0.7273(5) -0.3675(4) 0.0170(10) Uani 1 1 d .
C9 C 0.6679(5) 0.7383(5) -0.4829(4) 0.0184(11) Uani 1 1 d .
H9A H 0.7237 0.7074 -0.5404 0.022 Uiso 1 1 calc R
H9B H 0.6164 0.8067 -0.5133 0.022 Uiso 1 1 calc R
C10 C 0.5611(5) 0.6346(5) -0.3992(4) 0.0155(10) Uani 1 1 d .
C11 C 0.7780(5) 1.0702(5) -0.3401(4) 0.0169(10) Uani 1 1 d .
H11A H 0.7622 1.1581 -0.3653 0.020 Uiso 1 1 calc R
H11B H 0.8720 1.0575 -0.3837 0.020 Uiso 1 1 calc R
C12 C 0.7744(5) 1.0357(5) -0.2241(4) 0.0161(10) Uani 1 1 d .
C13 C 0.5279(5) 1.0418(5) -0.3147(5) 0.0187(11) Uani 1 1 d .
H13A H 0.5193 1.1186 -0.3678 0.022 Uiso 1 1 calc R
H13B H 0.5205 1.0607 -0.2492 0.022 Uiso 1 1 calc R
C14 C 0.4065(5) 0.9471(5) -0.2929(4) 0.0165(10) Uani 1 1 d .
C15 C 0.8150(5) 0.9173(5) -0.4991(4) 0.0166(10) Uani 1 1 d .
H15A H 0.8390 0.9290 -0.5753 0.020 Uiso 1 1 calc R
H15B H 0.9009 0.9383 -0.4854 0.020 Uiso 1 1 calc R
C16 C 0.7010(5) 1.0038(5) -0.4677(4) 0.0166(10) Uani 1 1 d .
H16A H 0.7338 1.0892 -0.5124 0.020 Uiso 1 1 calc R
H16B H 0.6144 0.9816 -0.4799 0.020 Uiso 1 1 calc R
O1 O 0.7415(4) 0.5311(4) -0.1717(3) 0.0193(8) Uani 1 1 d D
H1 H 0.772(6) 0.477(5) -0.209(4) 0.023 Uiso 1 1 d D
O2 O 0.7194(4) 0.6776(3) -0.0593(3) 0.0152(7) Uani 1 1 d .
O3 O 0.8449(4) 0.5662(4) 0.0432(3) 0.0247(9) Uani 1 1 d .
O4 O 0.5842(4) 0.2197(4) 0.0576(3) 0.0232(8) Uani 1 1 d .
O5 O 0.5797(4) 0.3987(3) 0.0909(3) 0.0181(8) Uani 1 1 d .
O8 O 0.9067(4) 0.7816(3) -0.2994(3) 0.0163(7) Uani 1 1 d .
O9 O 1.0909(4) 0.6877(4) -0.3775(3) 0.0308(10) Uani 1 1 d .
O10 O 0.5631(4) 0.6036(4) -0.3041(3) 0.0188(8) Uani 1 1 d .
O11 O 0.4732(4) 0.5900(4) -0.4303(3) 0.0289(10) Uani 1 1 d .
O12 O 0.7135(4) 0.9322(3) -0.1615(3) 0.0209(8) Uani 1 1 d .
O13 O 0.8349(4) 1.1139(4) -0.1998(3) 0.0230(8) Uani 1 1 d .
O14 O 0.4349(4) 0.8366(3) -0.2876(3) 0.0187(8) Uani 1 1 d .
O15 O 0.2826(4) 0.9862(4) -0.2801(3) 0.0257(9) Uani 1 1 d .
N1 N 0.7655(4) 0.7851(4) -0.4382(3) 0.0143(8) Uani 1 1 d .
N2 N 0.6688(4) 0.9953(4) -0.3536(3) 0.0144(8) Uani 1 1 d .
K1 K 0.88397(15) 0.82142(12) 0.01648(11) 0.0302(3) Uani 1 1 d .
K2 K 0.52187(13) 0.62172(12) 0.14259(10) 0.0250(3) Uani 1 1 d .
K3 K 0.24905(12) 0.61990(11) -0.23894(9) 0.0205(3) Uani 1 1 d .
O1W O 0.8228(9) 1.0617(5) 0.0100(4) 0.067(2) Uani 1 1 d D
O2W O 0.5628(6) 0.8764(4) 0.0727(4) 0.0445(13) Uani 1 1 d D
O3W O 0.3149(6) 0.3830(5) -0.2699(4) 0.0445(13) Uani 1 1 d D
O4W O 1.0664(4) 0.7972(4) -0.1688(3) 0.0222(8) Uani 1 1 d D
O5W O 0.8719(4) 0.8215(4) 0.2265(4) 0.0291(9) Uani 1 1 d D
O6W O 0.7423(5) 0.4190(5) 0.5271(4) 0.0371(11) Uani 1 1 d D
O7W O 0.2385(5) 0.6391(4) 0.2731(4) 0.0315(10) Uani 1 1 d D
H3W1 H 0.356(7) 0.429(5) -0.3389(17) 0.038 Uiso 1 1 d D
H3W2 H 0.265(6) 0.322(4) -0.277(4) 0.038 Uiso 1 1 d D
H6W1 H 0.800(5) 0.383(6) 0.482(5) 0.038 Uiso 1 1 d D
H7W1 H 0.207(8) 0.716(3) 0.260(5) 0.038 Uiso 1 1 d D
H6W2 H 0.658(3) 0.412(7) 0.516(5) 0.038 Uiso 1 1 d D
H7W2 H 0.249(8) 0.627(5) 0.338(3) 0.038 Uiso 1 1 d D
H4W1 H 1.121(6) 0.868(4) -0.211(4) 0.038 Uiso 1 1 d D
H4W2 H 1.009(6) 0.792(6) -0.207(4) 0.038 Uiso 1 1 d D
H5W1 H 0.815(5) 0.881(4) 0.243(6) 0.038 Uiso 1 1 d D
H1W1 H 0.876(5) 1.087(7) -0.0595(17) 0.038 Uiso 1 1 d D
H2W1 H 0.555(8) 0.9590(16) 0.061(4) 0.038 Uiso 1 1 d D
H5W2 H 0.958(3) 0.854(5) 0.220(6) 0.038 Uiso 1 1 d D
H2W2 H 0.583(8) 0.872(5) 0.006(2) 0.038 Uiso 1 1 d D
H1W2 H 0.736(3) 1.049(8) 0.005(5) 0.038 Uiso 1 1 d D

loop_
_atom_site_aniso_label
_atom_site_aniso_U_11
_atom_site_aniso_U_22
_atom_site_aniso_U_33
_atom_site_aniso_U_23
_atom_site_aniso_U_13
_atom_site_aniso_U_12
Ce1 0.01088(18) 0.01258(19) 0.01162(19) -0.00375(12) -0.00404(12) -0.00007(11)
C1 0.016(2) 0.018(3) 0.021(3) -0.005(2) -0.001(2) 0.001(2)
C2 0.015(2) 0.017(3) 0.019(3) -0.001(2) -0.006(2) -0.0003(19)
C3 0.013(2) 0.017(3) 0.016(2) -0.003(2) -0.0031(19) 0.0041(19)
C4 0.014(2) 0.016(2) 0.013(2) -0.002(2) -0.0064(19) 0.0026(19)
C7 0.014(2) 0.020(3) 0.016(2) -0.010(2) -0.007(2) 0.0042(19)
C8 0.014(2) 0.023(3) 0.014(2) -0.004(2) -0.005(2) 0.001(2)
C9 0.016(2) 0.025(3) 0.019(3) -0.007(2) -0.012(2) 0.001(2)
C10 0.013(2) 0.019(3) 0.020(3) -0.012(2) -0.007(2) 0.0033(19)
C11 0.013(2) 0.017(3) 0.021(3) -0.005(2) -0.008(2) -0.0026(19)
C12 0.011(2) 0.017(3) 0.024(3) -0.008(2) -0.010(2) 0.0062(18)
C13 0.015(2) 0.018(3) 0.024(3) -0.007(2) -0.008(2) 0.004(2)
C14 0.017(2) 0.021(3) 0.013(2) -0.004(2) -0.007(2) 0.002(2)
C15 0.016(2) 0.021(3) 0.010(2) -0.002(2) -0.0029(19) -0.003(2)
C16 0.016(2) 0.018(3) 0.015(2) -0.001(2) -0.009(2) 0.0007(19)
O1 0.0234(19) 0.020(2) 0.0178(19) -0.0041(15) -0.0132(16) 0.0052(15)
O2 0.0168(17) 0.0138(17) 0.0169(18) -0.0052(14) -0.0081(14) 0.0062(13)
O3 0.025(2) 0.027(2) 0.023(2) -0.0023(17) -0.0148(17) -0.0013(16)
O4 0.0204(19) 0.022(2) 0.025(2) -0.0112(17) -0.0005(16) -0.0031(15)
O5 0.0155(17) 0.0177(19) 0.0184(19) -0.0053(15) -0.0020(15) 0.0007(14)
O8 0.0108(16) 0.025(2) 0.0167(18) -0.0079(15) -0.0081(14) 0.0018(14)
O9 0.0180(19) 0.052(3) 0.031(2) -0.022(2) -0.0119(17) 0.0120(18)
O10 0.0195(18) 0.0197(19) 0.0191(19) -0.0076(16) -0.0069(15) -0.0029(15)
O11 0.025(2) 0.039(3) 0.029(2) -0.013(2) -0.0144(18) -0.0086(18)
O12 0.030(2) 0.0166(19) 0.0167(19) -0.0032(15) -0.0099(16) -0.0031(16)
O13 0.026(2) 0.020(2) 0.029(2) -0.0075(17) -0.0154(17) -0.0013(15)
O14 0.0136(17) 0.0164(19) 0.027(2) -0.0055(16) -0.0087(15) 0.0015(14)
O15 0.0150(18) 0.029(2) 0.034(2) -0.0088(18) -0.0105(17) 0.0054(16)
N1 0.0115(19) 0.022(2) 0.013(2) -0.0059(17) -0.0082(16) 0.0014(16)
N2 0.0134(19) 0.015(2) 0.016(2) -0.0049(17) -0.0064(16) 0.0001(16)
K1 0.0348(7) 0.0255(7) 0.0352(7) -0.0161(6) -0.0114(6) 0.0058(5)
K2 0.0261(6) 0.0231(6) 0.0242(6) -0.0078(5) -0.0051(5) 0.0008(5)
K3 0.0171(5) 0.0241(6) 0.0219(6) -0.0058(5) -0.0097(5) 0.0029(4)
O1W 0.140(6) 0.032(3) 0.027(3) -0.013(2) -0.022(3) 0.032(4)
O2W 0.077(4) 0.032(3) 0.034(3) -0.019(2) -0.022(3) 0.014(2)
O3W 0.058(3) 0.041(3) 0.035(3) -0.008(2) -0.017(2) -0.019(2)
O4W 0.0166(18) 0.030(2) 0.023(2) -0.0051(17) -0.0142(16) 0.0018(15)
O5W 0.021(2) 0.028(2) 0.039(2) -0.014(2) -0.0078(19) 0.0002(16)
O6W 0.036(2) 0.058(3) 0.033(2) -0.028(2) -0.021(2) 0.024(2)
O7W 0.054(3) 0.023(2) 0.025(2) -0.0127(18) -0.020(2) 0.013(2)

loop_
_atom_type_symbol
_atom_type_description
_atom_type_scat_dispersion_real
_atom_type_scat_dispersion_imag
_atom_type_scat_source
C C 0.0033 0.0016 'International Tables Vol C Tables 4.2.6.8 and 6.1.1.4'
H H 0.0000 0.0000 'International Tables Vol C Tables 4.2.6.8 and 6.1.1.4'
N N 0.0061 0.0033 'International Tables Vol C Tables 4.2.6.8 and 6.1.1.4'
O O 0.0106 0.0060 'International Tables Vol C Tables 4.2.6.8 and 6.1.1.4'
K K 0.2009 0.2494 'International Tables Vol C Tables 4.2.6.8 and 6.1.1.4'
Ce Ce -0.2486 2.6331 'International Tables Vol C Tables 4.2.6.8 and 6.1.1.4'

loop_
_geom_angle_atom_site_label_1
_geom_angle_atom_site_label_2
_geom_angle_atom_site_label_3
_geom_angle
_geom_angle_site_symmetry_1
_geom_angle_site_symmetry_3
O2 Ce1 O8 77.67(11) . .
O2 Ce1 O14 144.81(12) . .
O8 Ce1 O14 133.82(12) . .
O2 Ce1 O10 123.02(12) . .
O8 Ce1 O10 104.86(12) . .
O14 Ce1 O10 70.46(12) . .
O2 Ce1 O5 80.83(12) . 2_665
O8 Ce1 O5 147.01(12) . 2_665
O14 Ce1 O5 75.62(12) . 2_665
O10 Ce1 O5 67.15(12) . 2_665
O2 Ce1 O12 66.81(12) . .
O8 Ce1 O12 75.17(12) . .
O14 Ce1 O12 102.19(12) . .
O10 Ce1 O12 170.12(12) . .
O5 Ce1 O12 118.26(12) 2_665 .
O2 Ce1 O1 60.04(11) . .
O8 Ce1 O1 72.33(12) . .
O14 Ce1 O1 134.87(12) . .
O10 Ce1 O1 66.73(12) . .
O5 Ce1 O1 75.32(11) 2_665 .
O12 Ce1 O1 121.88(12) . .
O2 Ce1 O4 75.41(12) . 2_665
O8 Ce1 O4 143.64(12) . 2_665
O14 Ce1 O4 69.41(13) . 2_665
O10 Ce1 O4 110.18(12) . 2_665
O5 Ce1 O4 49.00(11) 2_665 2_665
O12 Ce1 O4 72.01(12) . 2_665
O1 Ce1 O4 113.08(12) . 2_665
O2 Ce1 N2 126.03(12) . .
O8 Ce1 N2 79.98(12) . .
O14 Ce1 N2 60.84(12) . .
O10 Ce1 N2 109.98(12) . .
O5 Ce1 N2 133.01(12) 2_665 .
O12 Ce1 N2 60.16(12) . .
O1 Ce1 N2 149.59(12) . .
O4 Ce1 N2 96.63(12) 2_665 .
O2 Ce1 N1 135.25(11) . .
O8 Ce1 N1 60.53(11) . .
O14 Ce1 N1 79.92(12) . .
O10 Ce1 N1 60.18(12) . .
O5 Ce1 N1 126.71(12) 2_665 .
O12 Ce1 N1 112.79(12) . .
O1 Ce1 N1 90.74(12) . .
O4 Ce1 N1 149.14(13) 2_665 .
N2 Ce1 N1 64.26(13) . .
O2 Ce1 C4 78.62(12) . 2_665
O8 Ce1 C4 156.28(12) . 2_665
O14 Ce1 C4 69.08(13) . 2_665
O10 Ce1 C4 87.85(13) . 2_665
O5 Ce1 C4 24.56(13) 2_665 2_665
O12 Ce1 C4 95.72(13) . 2_665
O1 Ce1 C4 95.42(13) . 2_665
O4 Ce1 C4 24.55(13) 2_665 2_665
N2 Ce1 C4 114.89(13) . 2_665
N1 Ce1 C4 141.70(12) . 2_665
O2 Ce1 K2 86.64(8) . 2_665
O8 Ce1 K2 113.16(9) . 2_665
O14 Ce1 K2 91.89(8) . 2_665
O10 Ce1 K2 38.96(9) . 2_665
O5 Ce1 K2 40.38(8) 2_665 2_665
O12 Ce1 K2 150.34(8) . 2_665
O1 Ce1 K2 44.73(8) . 2_665
O4 Ce1 K2 89.24(8) 2_665 2_665
N2 Ce1 K2 147.27(9) . 2_665
N1 Ce1 K2 95.18(9) . 2_665
C4 Ce1 K2 64.93(10) 2_665 2_665
O1 C1 C2 108.0(4) . .
O1 C1 C3 111.6(4) . .
C2 C1 C3 113.0(4) . .
O3 C2 O2 125.3(5) . .
O3 C2 C1 118.4(5) . .
O2 C2 C1 116.2(5) . .
O3 C2 K2 81.9(3) . .
O2 C2 K2 62.1(3) . .
C1 C2 K2 133.0(3) . .
O3 C2 K1 63.6(3) . .
O2 C2 K1 68.8(3) . .
C1 C2 K1 149.8(3) . .
K2 C2 K1 76.68(13) . .
C1 C3 C4 114.3(4) . .
O4 C4 O5 122.1(4) . .
O4 C4 C3 119.5(5) . .
O5 C4 C3 118.3(4) . .
O4 C4 Ce1 64.2(3) . 2_665
O5 C4 Ce1 58.4(2) . 2_665
C3 C4 Ce1 170.2(3) . 2_665
O4 C4 K2 75.8(3) . 2_665
O5 C4 K2 98.2(3) . 2_665
C3 C4 K2 98.6(3) . 2_665
Ce1 C4 K2 91.10(13) 2_665 2_665
O4 C4 K3 120.7(3) . 2_665
O5 C4 K3 59.3(3) . 2_665
C3 C4 K3 87.7(3) . 2_665
Ce1 C4 K3 82.87(12) 2_665 2_665
K2 C4 K3 156.51(17) 2_665 2_665
N1 C7 C8 111.7(4) . .
O9 C8 O8 124.9(5) . .
O9 C8 C7 118.2(5) . .
O8 C8 C7 116.9(4) . .
N1 C9 C10 112.3(4) . .
O11 C10 O10 125.0(5) . .
O11 C10 C9 116.5(5) . .
O10 C10 C9 118.4(4) . .
O11 C10 K3 70.2(3) . .
O10 C10 K3 69.4(3) . .
C9 C10 K3 135.6(3) . .
N2 C11 C12 112.0(4) . .
O12 C12 O13 125.7(5) . .
O12 C12 C11 117.9(4) . .
O13 C12 C11 116.4(5) . .
N2 C13 C14 111.8(4) . .
O14 C14 O15 124.7(5) . .
O14 C14 C13 118.4(4) . .
O15 C14 C13 116.8(5) . .
N1 C15 C16 111.3(4) . .
N2 C16 C15 111.1(4) . .
C1 O1 Ce1 121.7(3) . .
C1 O1 K2 123.2(3) . 2_665
Ce1 O1 K2 97.34(11) . 2_665
C2 O2 Ce1 130.2(3) . .
C2 O2 K2 93.5(3) . .
Ce1 O2 K2 120.00(13) . .
C2 O2 K1 86.9(3) . .
Ce1 O2 K1 127.68(14) . .
K2 O2 K1 85.95(10) . .
C2 O3 K3 126.7(3) . 2_665
C2 O3 K1 93.3(3) . .
K3 O3 K1 124.94(15) 2_665 .
C2 O3 K2 75.6(3) . .
K3 O3 K2 76.27(10) 2_665 .
K1 O3 K2 80.31(11) . .
C4 O4 Ce1 91.3(3) . 2_665
C4 O4 K2 82.4(3) . 2_665
Ce1 O4 K2 98.42(12) 2_665 2_665
C4 O5 Ce1 97.1(3) . 2_665
C4 O5 K2 159.7(3) . .
Ce1 O5 K2 103.15(12) 2_665 .
C4 O5 K3 99.4(3) . 2_665
Ce1 O5 K3 99.88(12) 2_665 2_665
K2 O5 K3 78.97(10) . 2_665
C8 O8 Ce1 119.5(3) . .
C8 O9 K3 132.3(4) . 1_655
C10 O10 Ce1 124.4(3) . .
C10 O10 K2 129.9(3) . 2_665
Ce1 O10 K2 105.62(13) . 2_665
C10 O10 K3 87.2(3) . .
Ce1 O10 K3 101.35(12) . .
K2 O10 K3 80.18(10) 2_665 .
C10 O11 K3 86.5(3) . .
C12 O12 Ce1 125.2(3) . .
C12 O12 K1 108.8(3) . .
Ce1 O12 K1 109.54(13) . .
C14 O14 Ce1 118.5(3) . .
C14 O14 K3 130.3(3) . .
Ce1 O14 K3 104.28(13) . .
C9 N1 C7 109.9(4) . .
C9 N1 C15 110.6(4) . .
C7 N1 C15 109.8(4) . .
C9 N1 Ce1 111.6(3) . .
C7 N1 Ce1 103.0(3) . .
C15 N1 Ce1 111.6(3) . .
C13 N2 C11 108.9(4) . .
C13 N2 C16 110.0(4) . .
C11 N2 C16 110.5(4) . .
C13 N2 Ce1 103.5(3) . .
C11 N2 Ce1 110.8(3) . .
C16 N2 Ce1 112.9(3) . .
O4W K1 O1W 114.91(16) . .
O4W K1 O3 76.85(12) . .
O1W K1 O3 160.5(2) . .
O4W K1 O5W 142.29(12) . .
O1W K1 O5W 77.79(15) . .
O3 K1 O5W 102.71(13) . .
O4W K1 O2 74.07(11) . .
O1W K1 O2 119.81(18) . .
O3 K1 O2 45.99(10) . .
O5W K1 O2 132.59(12) . .
O4W K1 O1W 73.80(13) . 2_775
O1W K1 O1W 78.4(2) . 2_775
O3 K1 O1W 120.76(14) . 2_775
O5W K1 O1W 74.59(13) . 2_775
O2 K1 O1W 147.55(13) . 2_775
O4W K1 O2W 129.75(13) . .
O1W K1 O2W 63.1(2) . .
O3 K1 O2W 97.38(13) . .
O5W K1 O2W 87.93(13) . .
O2 K1 O2W 67.61(11) . .
O1W K1 O2W 140.43(14) 2_775 .
O4W K1 C2 68.22(13) . .
O1W K1 C2 144.1(2) . .
O3 K1 C2 23.18(13) . .
O5W K1 C2 123.13(14) . .
O2 K1 C2 24.27(12) . .
O1W K1 C2 132.29(15) 2_775 .
O2W K1 C2 87.02(13) . .
O4W K1 O12 75.99(11) . .
O1W K1 O12 71.20(16) . .
O3 K1 O12 98.40(11) . .
O5W K1 O12 139.61(12) . .
O2 K1 O12 52.79(10) . .
O1W K1 O12 121.90(13) 2_775 .
O2W K1 O12 55.23(12) . .
C2 K1 O12 75.46(12) . .
O4W K1 K2 117.96(9) . .
O1W K1 K2 106.64(19) . .
O3 K1 K2 54.10(9) . .
O5W K1 K2 88.72(9) . .
O2 K1 K2 45.22(7) . .
O1W K1 K2 161.30(11) 2_775 .
O2W K1 K2 44.42(9) . .
C2 K1 K2 51.47(10) . .
O12 K1 K2 76.39(7) . .
O4W K1 K1 93.77(10) . 2_775
O1W K1 K1 41.91(19) . 2_775
O3 K1 K1 157.13(10) . 2_775
O5W K1 K1 71.96(9) . 2_775
O2 K1 K1 151.33(9) . 2_775
O1W K1 K1 36.54(10) 2_775 2_775
O2W K1 K1 104.50(10) . 2_775
C2 K1 K1 161.94(11) . 2_775
O12 K1 K1 99.46(8) . 2_775
K2 K1 K1 145.06(5) . 2_775
O4W K1 K3 101.64(9) . 2_665
O1W K1 K3 143.13(15) . 2_665
O3 K1 K3 27.32(8) . 2_665
O5W K1 K3 76.11(9) . 2_665
O2 K1 K3 64.65(7) . 2_665
O1W K1 K3 118.28(11) 2_775 2_665
O2W K1 K3 90.32(10) . 2_665
C2 K1 K3 47.34(10) . 2_665
O12 K1 K3 115.69(7) . 2_665
K2 K1 K3 47.58(3) . 2_665
K1 K1 K3 144.01(5) 2_775 2_665
O3W K2 O2W 88.44(16) 2_665 .
O3W K2 O2 103.32(14) 2_665 .
O2W K2 O2 75.50(14) . .
O3W K2 O10 75.60(13) 2_665 2_665
O2W K2 O10 151.70(14) . 2_665
O2 K2 O10 130.48(12) . 2_665
O3W K2 O5 102.73(15) 2_665 .
O2W K2 O5 146.66(14) . .
O2 K2 O5 71.40(10) . .
O10 K2 O5 61.13(11) 2_665 .
O3W K2 O7W 103.91(15) 2_665 .
O2W K2 O7W 89.48(15) . .
O2 K2 O7W 148.38(12) . .
O10 K2 O7W 72.39(12) 2_665 .
O5 K2 O7W 117.24(12) . .
O3W K2 O1 133.14(14) 2_665 2_665
O2W K2 O1 126.70(15) . 2_665
O2 K2 O1 114.06(11) . 2_665
O10 K2 O1 58.93(11) 2_665 2_665
O5 K2 O1 66.19(10) . 2_665
O7W K2 O1 54.12(12) . 2_665
O3W K2 C2 88.72(16) 2_665 .
O2W K2 C2 94.37(16) . .
O2 K2 C2 24.39(12) . .
O10 K2 C2 108.22(13) 2_665 .
O5 K2 C2 55.25(12) . .
O7W K2 C2 166.90(14) . .
O1 K2 C2 114.40(13) 2_665 .
O3W K2 O3 66.52(14) 2_665 .
O2W K2 O3 97.27(15) . .
O2 K2 O3 43.61(10) . .
O10 K2 O3 97.50(11) 2_665 .
O5 K2 O3 60.58(10) . .
O7W K2 O3 167.98(12) . .
O1 K2 O3 126.54(11) 2_665 .
C2 K2 O3 22.57(12) . .
O3W K2 O4 148.01(13) 2_665 2_665
O2W K2 O4 60.70(13) . 2_665
O2 K2 O4 63.11(10) . 2_665
O10 K2 O4 135.87(11) 2_665 2_665
O5 K2 O4 99.80(11) . 2_665
O7W K2 O4 85.26(11) . 2_665
O1 K2 O4 77.07(10) 2_665 2_665
C2 K2 O4 85.72(12) . 2_665
O3 K2 O4 106.71(10) . 2_665
O3W K2 C4 169.41(14) 2_665 2_665
O2W K2 C4 82.30(14) . 2_665
O2 K2 C4 69.44(11) . 2_665
O10 K2 C4 114.94(12) 2_665 2_665
O5 K2 C4 82.61(12) . 2_665
O7W K2 C4 81.22(13) . 2_665
O1 K2 C4 57.35(11) 2_665 2_665
C2 K2 C4 86.89(13) . 2_665
O3 K2 C4 109.46(12) . 2_665
O4 K2 C4 21.87(11) 2_665 2_665
O3W K2 K3 50.25(12) 2_665 2_665
O2W K2 K3 130.93(13) . 2_665
O2 K2 K3 88.33(8) . 2_665
O10 K2 K3 52.27(8) 2_665 2_665
O5 K2 K3 52.54(8) . 2_665
O7W K2 K3 121.70(10) . 2_665
O1 K2 K3 102.28(8) 2_665 2_665
C2 K2 K3 64.09(10) . 2_665
O3 K2 K3 46.79(7) . 2_665
O4 K2 K3 146.89(8) 2_665 2_665
C4 K2 K3 134.72(10) 2_665 2_665
O9 K3 O3 123.19(13) 1_455 2_665
O9 K3 O4W 74.99(12) 1_455 1_455
O3 K3 O4W 94.45(12) 2_665 1_455
O9 K3 O3W 96.15(14) 1_455 .
O3 K3 O3W 70.71(14) 2_665 .
O4W K3 O3W 155.19(14) 1_455 .
O9 K3 O14 105.37(13) 1_455 .
O3 K3 O14 125.72(12) 2_665 .
O4W K3 O14 74.74(11) 1_455 .
O3W K3 O14 130.04(14) . .
O9 K3 O10 124.97(12) 1_455 .
O3 K3 O10 102.78(12) 2_665 .
O4W K3 O10 133.72(11) 1_455 .
O3W K3 O10 70.38(13) . .
O14 K3 O10 60.25(10) . .
O9 K3 O11 83.28(12) 1_455 .
O3 K3 O11 123.75(13) 2_665 .
O4W K3 O11 141.80(13) 1_455 .
O3W K3 O11 56.68(13) . .
O14 K3 O11 81.43(11) . .
O10 K3 O11 44.02(10) . .
O9 K3 O5 168.25(13) 1_455 2_665
O3 K3 O5 63.73(10) 2_665 2_665
O4W K3 O5 95.62(11) 1_455 2_665
O3W K3 O5 95.25(13) . 2_665
O14 K3 O5 64.72(11) . 2_665
O10 K3 O5 56.99(10) . 2_665
O11 K3 O5 100.70(10) . 2_665
O9 K3 C10 101.54(13) 1_455 .
O3 K3 C10 121.72(13) 2_665 .
O4W K3 C10 134.94(13) 1_455 .
O3W K3 C10 69.08(14) . .
O14 K3 C10 62.76(12) . .
O10 K3 C10 23.43(12) . .
O11 K3 C10 23.29(12) . .
O5 K3 C10 79.93(12) 2_665 .
O9 K3 C4 148.55(13) 1_455 2_665
O3 K3 C4 66.18(12) 2_665 2_665
O4W K3 C4 74.31(11) 1_455 2_665
O3W K3 C4 114.72(14) . 2_665
O14 K3 C4 59.64(11) . 2_665
O10 K3 C4 74.19(11) . 2_665
O11 K3 C4 117.96(11) . 2_665
O5 K3 C4 21.30(11) 2_665 2_665
C10 K3 C4 95.26(12) . 2_665
O9 K3 K2 142.66(10) 1_455 2_665
O3 K3 K2 56.94(9) 2_665 2_665
O4W K3 K2 139.98(9) 1_455 2_665
O3W K3 K2 46.82(11) . 2_665
O14 K3 K2 98.58(8) . 2_665
O10 K3 K2 47.54(8) . 2_665
O11 K3 K2 72.32(9) . 2_665
O5 K3 K2 48.49(7) 2_665 2_665
C10 K3 K2 64.80(10) . 2_665
C4 K3 K2 68.73(9) 2_665 2_665
O9 K3 Ce1 136.78(10) 1_455 .
O3 K3 Ce1 99.80(8) 2_665 .
O4W K3 Ce1 99.42(8) 1_455 .
O3W K3 Ce1 102.60(11) . .
O14 K3 Ce1 35.06(7) . .
O10 K3 Ce1 35.79(7) . .
O11 K3 Ce1 75.52(7) . .
O5 K3 Ce1 36.59(7) 2_665 .
C10 K3 Ce1 52.23(9) . .
C4 K3 Ce1 44.40(8) 2_665 .
K2 K3 Ce1 63.75(3) 2_665 .
K1 O1W K1 101.6(2) . 2_775
K2 O2W K1 82.77(14) . .
K2 O3W K3 82.93(13) 2_665 .
K1 O4W K3 138.89(15) . 1_655

loop_
_geom_bond_atom_site_label_1
_geom_bond_atom_site_label_2
_geom_bond_distance
_geom_bond_site_symmetry_2
Ce1 O2 2.469(3) .
Ce1 O8 2.502(3) .
Ce1 O14 2.528(4) .
Ce1 O10 2.543(4) .
Ce1 O5 2.580(3) 2_665
Ce1 O12 2.597(4) .
Ce1 O1 2.620(4) .
Ce1 O4 2.707(4) 2_665
Ce1 N2 2.772(4) .
Ce1 N1 2.792(4) .
C1 O1 1.448(7) .
C1 C2 1.517(8) .
C1 C3 1.523(7) .
C2 O3 1.233(7) .
C2 O2 1.288(6) .
C3 C4 1.534(7) .
C4 O4 1.250(6) .
C4 O5 1.259(6) .
C7 N1 1.475(6) .
C7 C8 1.530(7) .
C8 O9 1.240(6) .
C8 O8 1.272(6) .
C9 N1 1.472(6) .
C9 C10 1.514(7) .
C10 O11 1.251(6) .
C10 O10 1.257(6) .
C11 N2 1.470(6) .
C11 C12 1.516(7) .
C12 O12 1.252(6) .
C12 O13 1.253(6) .
C13 N2 1.470(6) .
C13 C14 1.517(7) .
C14 O14 1.254(6) .
C14 O15 1.264(6) .
C15 N1 1.478(7) .
C15 C16 1.516(7) .
C16 N2 1.479(7) .
O1 K2 2.999(4) 2_665
O2 K2 2.754(4) .
O2 K1 2.921(4) .
O3 K3 2.766(4) 2_665
O3 K1 2.805(4) .
O3 K2 3.180(4) .
O4 Ce1 2.707(4) 2_665
O4 K2 3.252(4) 2_665
O5 Ce1 2.580(3) 2_665
O5 K2 2.812(4) .
O5 K3 2.981(4) 2_665
O9 K3 2.745(4) 1_655
O10 K2 2.760(4) 2_665
O10 K3 2.959(4) .
O11 K3 2.977(4) .
O12 K1 3.309(4) .
O14 K3 2.867(4) .
K1 O4W 2.720(4) .
K1 O1W 2.738(6) .
K1 O5W 2.861(5) .
K1 O1W 3.072(9) 2_775
K1 O2W 3.108(6) .
K2 O3W 2.708(5) 2_665
K2 O2W 2.731(5) .
K2 O10 2.760(4) 2_665
K2 O7W 2.855(5) .
K2 O1 2.999(4) 2_665
K2 O4 3.252(4) 2_665
K2 C4 3.325(5) 2_665
K3 O9 2.745(4) 1_455
K3 O3 2.766(4) 2_665
K3 O4W 2.843(4) 1_455
K3 O3W 2.856(6) .
K3 O5 2.981(4) 2_665
O1W K1 3.072(9) 2_775
O3W K2 2.708(5) 2_665
O4W K3 2.843(4) 1_655
